data_7009670
loop_
_publ_author_name
'Blake, Alexander J.'
'Danks, Jonathan P.'
'Li, Wan-Sheung'
'Lippolis, Vito'
'Schr\"oder, Martin'

_publ_section_title
;
 Synthesis and characterisation of pendant-arm amino derivatives of
 1,4,7-triazacyclononane and alkyl-bridged bis(1,4,7-triazacyclononane)
 macrocycles and complexation to Cu(II)
;
_journal_issue 17
_journal_name_full 'Journal of the Chemical Society, Dalton Transactions'
_journal_page_first 3034
_journal_paper_doi 10.1039/b002626n
_journal_year 2000
_chemical_formula_sum 'C19 H39 Cu F12 N8 P2'
_chemical_formula_weight 733.06
_chemical_name_systematic
; 
 ? 
;
_space_group_IT_number 2
_symmetry_cell_setting triclinic
_symmetry_space_group_name_Hall '-P 1'
_symmetry_space_group_name_H-M 'P -1'
_atom_sites_solution_hydrogens geom
_atom_sites_solution_primary direct
_atom_sites_solution_secondary difmap
_audit_creation_method SHELXL-97
_cell_angle_alpha 107.220(10)
_cell_angle_beta 90.88(2)
_cell_angle_gamma 118.530(10)
_cell_formula_units_Z 2
_cell_length_a 11.786(2)
_cell_length_b 12.189(2)
_cell_length_c 12.849(2)
_cell_measurement_reflns_used 38
_cell_measurement_temperature 150(2)
_cell_measurement_theta_max 17.5
_cell_measurement_theta_min 12.5
_cell_volume 1521.8(5)
_computing_structure_refinement 'SHELXL-97 (Sheldrick, 1997)'
_computing_structure_solution 'SHELXS-97 (Sheldrick, 1990)'
_diffrn_ambient_temperature 150(2)
_diffrn_measured_fraction_theta_full 0.997
_diffrn_measured_fraction_theta_max 0.997
_diffrn_measurement_device_type 'Stoe Stadi-4'
_diffrn_measurement_method omega/theta
_diffrn_radiation_monochromator graphite
_diffrn_radiation_source 'fine-focus sealed tube'
_diffrn_radiation_type MoK\a
_diffrn_radiation_wavelength 0.71073
_diffrn_reflns_av_R_equivalents 0.0390
_diffrn_reflns_av_sigmaI/netI 0.0181
_diffrn_reflns_limit_h_max 14
_diffrn_reflns_limit_h_min -14
_diffrn_reflns_limit_k_max 13
_diffrn_reflns_limit_k_min -14
_diffrn_reflns_limit_l_max 15
_diffrn_reflns_limit_l_min -11
_diffrn_reflns_number 5904
_diffrn_reflns_theta_full 25.02
_diffrn_reflns_theta_max 25.02
_diffrn_reflns_theta_min 2.82
_exptl_absorpt_coefficient_mu 0.922
_exptl_absorpt_correction_T_max 0.5417
_exptl_absorpt_correction_T_min 0.493
_exptl_absorpt_correction_type psi/scans
_exptl_crystal_colour purple
_exptl_crystal_density_diffrn 1.600
_exptl_crystal_density_method 'not measured'
_exptl_crystal_description tablet
_exptl_crystal_F_000 752
_exptl_crystal_size_max 0.48
_exptl_crystal_size_mid 0.35
_exptl_crystal_size_min 0.32
_refine_diff_density_max 0.431
_refine_diff_density_min -0.527
_refine_diff_density_rms 0.063
_refine_ls_extinction_coef none
_refine_ls_extinction_method none
_refine_ls_goodness_of_fit_ref 1.037
_refine_ls_hydrogen_treatment riding/model
_refine_ls_matrix_type full
_refine_ls_number_parameters 492
_refine_ls_number_reflns 5364
_refine_ls_number_restraints 1056
_refine_ls_restrained_S_all 1.138
_refine_ls_R_factor_all 0.0482
_refine_ls_R_factor_gt 0.0417
_refine_ls_shift/su_max 0.028
_refine_ls_shift/su_mean 0.003
_refine_ls_structure_factor_coef Fsqd
_refine_ls_weighting_details 'w=1/[\s^2^(Fo^2^)+(0.0524P)^2^+2.1289P] where P=(Fo^2^+2Fc^2^)/3'
_refine_ls_weighting_scheme calc
_refine_ls_wR_factor_gt 0.1040
_refine_ls_wR_factor_ref 0.1108
_reflns_number_gt 4738
_reflns_number_total 5364
_reflns_threshold_expression >2sigma(I)
_cod_data_source_file b002626n.txt
_cod_data_source_block dicuam
_cod_depositor_comments
;
The following automatic conversions were performed:
'_symmetry_cell_setting' value 'Triclinic' changed to 'triclinic'
according to '/home/saulius/struct/CIF-dictionaries/cif_core.dic'
dictionary named 'cif_core.dic' version 2.4.1 from 2010-06-29.

Automatic conversion script
Id: cif_fix_enum 1527 2010-12-29 10:47:43Z saulius 

The following automatic conversions were performed:

'_refine_ls_weighting_scheme' value 'calc
w=1/[\s^2^(Fo^2^)+(0.0524P)^2^+2.1289P] where P=(Fo^2^+2Fc^2^)/3' was
changed to 'calc'. New tag '_refine_ls_weighting_details' was
created. The value of the new tag was set to
'w=1/[\s^2^(Fo^2^)+(0.0524P)^2^+2.1289P] where P=(Fo^2^+2Fc^2^)/3'.

Automatic conversion script
Id: cif_fix_values 3143 2015-03-26 13:38:13Z robertas 
;
_cod_original_cell_volume 1521.8(4)
_cod_original_sg_symbol_H-M P-1
_cod_database_code 7009670

loop_
_symmetry_equiv_pos_as_xyz
'x, y, z'
'-x, -y, -z'

loop_
_atom_site_label
_atom_site_type_symbol
_atom_site_fract_x
_atom_site_fract_y
_atom_site_fract_z
_atom_site_U_iso_or_equiv
_atom_site_adp_type
_atom_site_occupancy
_atom_site_calc_flag
_atom_site_refinement_flags
_atom_site_disorder_assembly
_atom_site_disorder_group
Cu1 Cu 0.18461(3) 0.34914(3) 0.23433(3) 0.02842(13) Uani 1 d . . .
N1 N 0.1528(2) 0.1524(2) 0.1032(2) 0.0285(5) Uani 1 d . . .
C2 C 0.2308(3) 0.2081(3) 0.0248(3) 0.0349(7) Uani 1 d . . .
H2A H 0.1822 0.2338 -0.0172 0.042 Uiso 1 calc R . .
H2B H 0.2432 0.1392 -0.0288 0.042 Uiso 1 calc R . .
C3 C 0.3650(3) 0.3297(3) 0.0840(3) 0.0410(8) Uani 1 d . . .
H3A H 0.4205 0.2995 0.1110 0.049 Uiso 1 calc R . .
H3B H 0.4078 0.3716 0.0297 0.049 Uiso 1 calc R . .
N4 N 0.3607(3) 0.4328(3) 0.1804(2) 0.0365(6) Uani 1 d . . .
C5 C 0.4591(3) 0.4727(4) 0.2797(3) 0.0437(8) Uani 1 d . . .
H5A H 0.4641 0.5490 0.3394 0.052 Uiso 1 calc R . .
H5B H 0.5470 0.5013 0.2595 0.052 Uiso 1 calc R . .
C6 C 0.4210(3) 0.3588(4) 0.3213(3) 0.0426(8) Uani 1 d . . .
H6A H 0.4370 0.2915 0.2694 0.051 Uiso 1 calc R . .
H6B H 0.4762 0.3916 0.3946 0.051 Uiso 1 calc R . .
N7 N 0.2796(2) 0.2960(3) 0.3311(2) 0.0330(6) Uani 1 d . . .
C8 C 0.2169(3) 0.1484(3) 0.2860(3) 0.0363(7) Uani 1 d . . .
H8A H 0.1270 0.1079 0.3025 0.044 Uiso 1 calc R . .
H8B H 0.2680 0.1211 0.3233 0.044 Uiso 1 calc R . .
C9 C 0.2096(3) 0.0966(3) 0.1614(3) 0.0368(7) Uani 1 d . . .
H9A H 0.2989 0.1209 0.1458 0.044 Uiso 1 calc R . .
H9B H 0.1548 -0.0017 0.1330 0.044 Uiso 1 calc R . .
C41 C 0.3955(4) 0.5543(3) 0.1533(3) 0.0492(9) Uani 1 d . . .
H41A H 0.4791 0.5823 0.1252 0.059 Uiso 1 calc R . .
H41B H 0.4104 0.6268 0.2222 0.059 Uiso 1 calc R . .
C42 C 0.2923(4) 0.5362(4) 0.0683(3) 0.0516(10) Uani 1 d . . .
H42A H 0.3314 0.6115 0.0403 0.062 Uiso 1 calc R . .
H42B H 0.2648 0.4535 0.0048 0.062 Uiso 1 calc R . .
C43 C 0.1730(4) 0.5290(4) 0.1139(3) 0.0514(10) Uani 1 d . . .
H43A H 0.2012 0.6071 0.1821 0.062 Uiso 1 calc R . .
H43B H 0.1162 0.5325 0.0590 0.062 Uiso 1 calc R . .
N44 N 0.0959(3) 0.4051(3) 0.1402(2) 0.0367(6) Uani 1 d . . .
H44A H 0.0548 0.3360 0.0736 0.044 Uiso 1 calc R . .
H44B H 0.0308 0.4122 0.1748 0.044 Uiso 1 calc R . .
C71 C 0.2731(3) 0.3430(3) 0.4514(3) 0.0406(8) Uani 1 d . . .
H71A H 0.3196 0.4414 0.4789 0.049 Uiso 1 calc R . .
H71B H 0.3215 0.3163 0.4925 0.049 Uiso 1 calc R . .
C72 C 0.1362(3) 0.2921(4) 0.4790(3) 0.0430(8) Uani 1 d . . .
H72A H 0.0905 0.1938 0.4532 0.052 Uiso 1 calc R . .
H72B H 0.1451 0.3242 0.5607 0.052 Uiso 1 calc R . .
C73 C 0.0508(3) 0.3316(4) 0.4308(3) 0.0424(8) Uani 1 d . . .
H73A H -0.0336 0.2979 0.4575 0.051 Uiso 1 calc R . .
H73B H 0.0947 0.4299 0.4563 0.051 Uiso 1 calc R . .
N74 N 0.0244(3) 0.2775(3) 0.3068(2) 0.0341(6) Uani 1 d . . .
H74A H -0.0357 0.2956 0.2809 0.041 Uiso 1 calc R . .
H74B H -0.0138 0.1864 0.2843 0.041 Uiso 1 calc R . .
C11 C 0.0126(3) 0.0581(3) 0.0522(2) 0.0292(6) Uani 1 d . . .
H11A H -0.0258 0.1077 0.0329 0.035 Uiso 1 calc R . .
H11B H -0.0339 0.0214 0.1079 0.035 Uiso 1 calc R . .
P1 P -0.25116(9) 0.35671(9) 0.22133(8) 0.0411(2) Uani 1 d DU . .
F1 F -0.2014(4) 0.3286(7) 0.1078(3) 0.085(2) Uani 0.773(11) d PDU A 1
F2 F -0.2482(3) 0.2358(3) 0.2388(5) 0.0711(17) Uani 0.773(11) d PDU A 1
F3 F -0.1012(5) 0.4511(7) 0.2842(6) 0.0523(13) Uani 0.773(11) d PDU A 1
F4 F -0.4000(5) 0.2611(8) 0.1577(6) 0.0648(17) Uani 0.773(11) d PDU A 1
F5 F -0.2515(5) 0.4803(5) 0.2047(5) 0.0785(15) Uani 0.773(11) d PDU A 1
F6 F -0.2992(3) 0.3884(4) 0.3350(2) 0.0571(14) Uani 0.773(11) d PDU A 1
F1' F -0.1765(18) 0.424(2) 0.1379(16) 0.116(8) Uani 0.227(11) d PDU A 2
F2' F -0.2220(12) 0.2389(12) 0.1598(14) 0.071(5) Uani 0.227(11) d PDU A 2
F3' F -0.112(2) 0.436(3) 0.303(2) 0.088(9) Uani 0.227(11) d PDU A 2
F4' F -0.3844(17) 0.279(3) 0.138(3) 0.093(9) Uani 0.227(11) d PDU A 2
F5' F -0.2771(15) 0.4704(15) 0.276(2) 0.107(11) Uani 0.227(11) d PDU A 2
F6' F -0.325(2) 0.280(2) 0.2998(15) 0.126(9) Uani 0.227(11) d PDU A 2
P2 P -0.24128(9) -0.09761(9) 0.32693(8) 0.0413(2) Uani 1 d DU . .
F7 F -0.1436(7) -0.0494(8) 0.4373(5) 0.106(3) Uani 0.606(11) d PDU B 1
F8 F -0.2322(7) 0.0386(5) 0.3616(10) 0.121(4) Uani 0.606(11) d PDU B 1
F9 F -0.1176(6) -0.0433(7) 0.2715(5) 0.069(2) Uani 0.606(11) d PDU B 1
F10 F -0.3647(7) -0.1564(7) 0.3829(6) 0.091(2) Uani 0.606(11) d PDU B 1
F11 F -0.2505(6) -0.2360(5) 0.2987(8) 0.088(2) Uani 0.606(11) d PDU B 1
F12 F -0.3348(6) -0.1540(9) 0.2136(6) 0.111(3) Uani 0.606(11) d PDU B 1
F7' F -0.0978(10) -0.0555(14) 0.3100(16) 0.153(8) Uani 0.394(11) d PDU B 2
F8' F -0.1856(9) 0.0266(12) 0.4338(7) 0.109(6) Uani 0.394(11) d PDU B 2
F9' F -0.2287(13) 0.0010(10) 0.2609(12) 0.133(6) Uani 0.394(11) d PDU B 2
F10' F -0.2494(15) -0.1883(16) 0.3854(16) 0.189(9) Uani 0.394(11) d PDU B 2
F11' F -0.2940(11) -0.2126(8) 0.2113(9) 0.103(6) Uani 0.394(11) d PDU B 2
F12' F -0.3851(7) -0.1267(10) 0.3334(11) 0.089(4) Uani 0.394(11) d PDU B 2
N2S N 0.2677(4) 0.5948(4) 0.3835(3) 0.0637(10) Uani 1 d . . .
N3S N -0.0152(4) 0.2529(4) -0.1057(3) 0.0595(9) Uani 1 d . . .
C6S C -0.0323(4) 0.2371(3) -0.1975(3) 0.0423(8) Uani 1 d . . .
C4S C 0.3211(4) 0.7006(4) 0.4444(3) 0.0487(9) Uani 1 d . . .
C5S C -0.0556(5) 0.2149(5) -0.3146(3) 0.0592(11) Uani 1 d . . .
H5S1 H -0.1503 0.1613 -0.3440 0.089 Uiso 1 calc R . .
H5S2 H -0.0122 0.1677 -0.3536 0.089 Uiso 1 calc R . .
H5S3 H -0.0200 0.3006 -0.3258 0.089 Uiso 1 calc R . .
C3S C 0.3933(6) 0.8353(4) 0.5219(4) 0.0777(15) Uani 1 d . . .
H3S1 H 0.3754 0.8361 0.5963 0.116 Uiso 1 calc R . .
H3S2 H 0.3659 0.8904 0.4992 0.116 Uiso 1 calc R . .
H3S3 H 0.4876 0.8710 0.5228 0.116 Uiso 1 calc R . .
C2S C -0.5861(5) -0.0762(5) 0.2021(5) 0.0733(14) Uani 1 d . . .
N1S N -0.6409(5) -0.0792(7) 0.2744(6) 0.130(2) Uani 1 d . . .
C1S C -0.5144(7) -0.0739(5) 0.1142(4) 0.101(2) Uani 1 d . . .
H1S1 H -0.4718 -0.1263 0.1134 0.151 Uiso 1 calc R . .
H1S2 H -0.4473 0.0182 0.1251 0.151 Uiso 1 calc R . .
H1S3 H -0.5745 -0.1121 0.0434 0.151 Uiso 1 calc R . .

loop_
_atom_site_aniso_label
_atom_site_aniso_U_11
_atom_site_aniso_U_22
_atom_site_aniso_U_33
_atom_site_aniso_U_23
_atom_site_aniso_U_13
_atom_site_aniso_U_12
Cu1 0.0250(2) 0.0243(2) 0.0252(2) 0.00585(15) 0.00398(14) 0.00604(15)
N1 0.0239(12) 0.0263(12) 0.0239(12) 0.0025(10) -0.0004(10) 0.0078(10)
C2 0.0312(16) 0.0348(17) 0.0259(15) 0.0044(13) 0.0057(12) 0.0104(14)
C3 0.0288(16) 0.0422(19) 0.0341(17) 0.0075(15) 0.0099(13) 0.0077(15)
N4 0.0294(14) 0.0296(14) 0.0302(14) 0.0052(11) 0.0062(11) 0.0026(11)
C5 0.0216(15) 0.0412(19) 0.0390(18) 0.0034(15) -0.0001(13) 0.0000(14)
C6 0.0245(16) 0.047(2) 0.0343(17) 0.0020(15) -0.0048(13) 0.0090(15)
N7 0.0261(13) 0.0327(14) 0.0249(13) 0.0031(11) -0.0020(10) 0.0077(11)
C8 0.0352(17) 0.0321(16) 0.0345(17) 0.0085(14) -0.0047(13) 0.0136(14)
C9 0.0345(17) 0.0305(16) 0.0353(17) 0.0039(14) -0.0047(13) 0.0133(14)
C41 0.045(2) 0.0323(18) 0.042(2) 0.0121(15) 0.0126(16) -0.0010(16)
C42 0.063(2) 0.0379(19) 0.045(2) 0.0236(17) 0.0159(18) 0.0128(18)
C43 0.068(3) 0.0341(19) 0.049(2) 0.0172(17) 0.0047(19) 0.0224(19)
N44 0.0427(16) 0.0328(14) 0.0332(14) 0.0119(12) 0.0079(12) 0.0176(13)
C71 0.0374(18) 0.0386(18) 0.0258(16) 0.0049(14) -0.0023(13) 0.0080(15)
C72 0.0435(19) 0.0432(19) 0.0245(16) 0.0091(14) 0.0037(14) 0.0102(16)
C73 0.0396(18) 0.0424(19) 0.0355(18) 0.0118(15) 0.0146(15) 0.0143(16)
N74 0.0310(14) 0.0366(14) 0.0329(14) 0.0147(12) 0.0071(11) 0.0141(12)
C11 0.0251(15) 0.0246(15) 0.0250(15) 0.0016(13) -0.0017(11) 0.0072(12)
P1 0.0406(5) 0.0451(5) 0.0382(5) 0.0104(4) 0.0058(4) 0.0244(4)
F1 0.067(3) 0.139(5) 0.0431(19) 0.010(3) 0.0173(17) 0.059(3)
F2 0.049(2) 0.0426(18) 0.118(4) 0.025(2) -0.003(2) 0.0231(15)
F3 0.039(2) 0.041(2) 0.066(3) 0.011(2) 0.010(2) 0.0161(17)
F4 0.043(2) 0.072(3) 0.055(3) -0.012(2) -0.0070(18) 0.030(2)
F5 0.084(3) 0.085(3) 0.105(4) 0.059(3) 0.029(3) 0.056(2)
F6 0.0477(19) 0.079(3) 0.0361(16) 0.0113(16) 0.0089(13) 0.0304(19)
F1' 0.157(16) 0.119(16) 0.081(13) 0.076(13) 0.026(10) 0.053(13)
F2' 0.058(7) 0.059(7) 0.090(13) 0.005(7) 0.002(7) 0.037(6)
F3' 0.074(13) 0.12(2) 0.045(9) -0.019(10) -0.029(10) 0.064(12)
F4' 0.087(13) 0.111(16) 0.092(17) 0.004(11) -0.026(12) 0.076(12)
F5' 0.062(9) 0.061(9) 0.16(2) -0.033(11) -0.013(10) 0.042(8)
F6' 0.168(17) 0.128(19) 0.076(11) 0.067(13) 0.059(10) 0.051(13)
P2 0.0337(5) 0.0336(5) 0.0487(5) 0.0145(4) 0.0093(4) 0.0108(4)
F7 0.098(5) 0.095(5) 0.067(3) 0.024(3) -0.029(3) 0.009(4)
F8 0.096(5) 0.053(3) 0.236(13) 0.055(6) 0.068(7) 0.050(4)
F9 0.057(4) 0.056(3) 0.059(3) 0.019(2) 0.027(2) 0.002(3)
F10 0.069(4) 0.089(4) 0.097(5) 0.036(4) 0.051(4) 0.024(3)
F11 0.071(3) 0.039(2) 0.141(7) 0.029(3) 0.017(4) 0.020(2)
F12 0.061(4) 0.140(7) 0.087(5) 0.065(5) -0.013(3) 0.004(4)
F7' 0.035(5) 0.080(8) 0.29(2) 0.001(11) 0.038(9) 0.025(5)
F8' 0.068(6) 0.105(9) 0.055(5) -0.035(5) 0.000(4) 0.005(6)
F9' 0.146(10) 0.074(6) 0.139(10) 0.070(7) -0.021(8) 0.008(6)
F10' 0.185(13) 0.160(14) 0.236(18) 0.162(14) -0.031(14) 0.047(12)
F11' 0.083(7) 0.052(5) 0.081(7) -0.018(5) 0.041(6) -0.013(4)
F12' 0.035(4) 0.075(6) 0.116(9) -0.012(5) 0.004(4) 0.024(4)
N2S 0.072(2) 0.049(2) 0.0445(19) 0.0109(17) 0.0146(17) 0.0135(18)
N3S 0.074(2) 0.053(2) 0.043(2) 0.0140(16) -0.0016(17) 0.0286(19)
C6S 0.044(2) 0.0366(18) 0.044(2) 0.0173(16) 0.0077(16) 0.0170(16)
C4S 0.053(2) 0.044(2) 0.041(2) 0.0137(18) 0.0135(17) 0.0195(19)
C5S 0.068(3) 0.072(3) 0.041(2) 0.025(2) 0.0202(19) 0.035(2)
C3S 0.096(4) 0.041(2) 0.068(3) 0.005(2) 0.022(3) 0.021(2)
C2S 0.069(3) 0.062(3) 0.064(3) 0.001(2) -0.018(3) 0.027(3)
N1S 0.064(3) 0.152(6) 0.108(5) -0.003(4) 0.005(3) 0.033(3)
C1S 0.141(6) 0.058(3) 0.059(3) 0.017(3) -0.009(3) 0.020(3)

loop_
_atom_type_symbol
_atom_type_description
_atom_type_scat_dispersion_real
_atom_type_scat_dispersion_imag
_atom_type_scat_source
C C 0.0033 0.0016 'International Tables Vol C Tables 4.2.6.8 and 6.1.1.4'
H H 0.0000 0.0000 'International Tables Vol C Tables 4.2.6.8 and 6.1.1.4'
N N 0.0061 0.0033 'International Tables Vol C Tables 4.2.6.8 and 6.1.1.4'
F F 0.0171 0.0103 'International Tables Vol C Tables 4.2.6.8 and 6.1.1.4'
P P 0.1023 0.0942 'International Tables Vol C Tables 4.2.6.8 and 6.1.1.4'
Cu Cu 0.3201 1.2651 'International Tables Vol C Tables 4.2.6.8 and 6.1.1.4'

loop_
_geom_angle_atom_site_label_1
_geom_angle_atom_site_label_2
_geom_angle_atom_site_label_3
_geom_angle
_geom_angle_site_symmetry_1
_geom_angle_site_symmetry_3
_geom_angle_publ_flag
N44 Cu1 N74 91.25(11) . . y
N44 Cu1 N4 93.67(12) . . y
N74 Cu1 N4 172.93(10) . . y
N44 Cu1 N7 178.62(10) . . y
N74 Cu1 N7 89.83(11) . . y
N4 Cu1 N7 85.18(11) . . y
N44 Cu1 N1 100.09(10) . . y
N74 Cu1 N1 100.93(10) . . y
N4 Cu1 N1 83.20(10) . . y
N7 Cu1 N1 80.54(9) . . y
N44 Cu1 N2S 83.64(12) . . y
N74 Cu1 N2S 88.56(11) . . y
N4 Cu1 N2S 86.95(11) . . y
N7 Cu1 N2S 95.53(11) . . y
N1 Cu1 N2S 169.66(10) . . y
C2 N1 C9 113.7(3) . . ?
C2 N1 C11 112.3(2) . . ?
C9 N1 C11 112.4(2) . . ?
C2 N1 Cu1 99.04(17) . . ?
C9 N1 Cu1 106.43(17) . . ?
C11 N1 Cu1 112.02(17) . . ?
N1 C2 C3 111.8(2) . . ?
N4 C3 C2 114.6(3) . . ?
C41 N4 C3 110.4(3) . . ?
C41 N4 C5 107.5(3) . . ?
C3 N4 C5 110.1(3) . . ?
C41 N4 Cu1 116.3(2) . . ?
C3 N4 Cu1 109.95(18) . . ?
C5 N4 Cu1 102.20(19) . . ?
N4 C5 C6 110.9(3) . . ?
N7 C6 C5 110.7(3) . . ?
C8 N7 C6 109.9(3) . . ?
C8 N7 C71 110.9(3) . . ?
C6 N7 C71 107.8(2) . . ?
C8 N7 Cu1 107.33(18) . . ?
C6 N7 Cu1 108.4(2) . . ?
C71 N7 Cu1 112.5(2) . . ?
N7 C8 C9 112.1(3) . . ?
N1 C9 C8 111.3(3) . . ?
N4 C41 C42 114.0(3) . . ?
C43 C42 C41 113.0(3) . . ?
N44 C43 C42 112.1(3) . . ?
C43 N44 Cu1 121.0(2) . . ?
N7 C71 C72 116.1(3) . . ?
C73 C72 C71 116.1(3) . . ?
N74 C73 C72 111.3(3) . . ?
C73 N74 Cu1 115.6(2) . . ?
N1 C11 C11 114.7(3) . 2 ?
F5' P1 F4' 90.8(13) . . ?
F5' P1 F1' 92.1(9) . . ?
F4' P1 F1' 91.3(11) . . ?
F5' P1 F6' 92.2(12) . . ?
F4' P1 F6' 88.2(14) . . ?
F1' P1 F6' 175.7(10) . . ?
F5' P1 F2 143.1(10) . . ?
F4' P1 F2 99.0(12) . . ?
F1' P1 F2 122.9(8) . . ?
F6' P1 F2 53.0(8) . . ?
F5' P1 F6 51.9(10) . . ?
F4' P1 F6 100.4(12) . . ?
F1' P1 F6 141.8(9) . . ?
F6' P1 F6 42.4(8) . . ?
F2 P1 F6 91.2(3) . . ?
F5' P1 F5 36.9(10) . . ?
F4' P1 F5 82.0(12) . . ?
F1' P1 F5 56.8(7) . . ?
F6' P1 F5 127.4(8) . . ?
F2 P1 F5 179.0(2) . . ?
F6 P1 F5 88.8(2) . . ?
F5' P1 F1 126.9(10) . . ?
F4' P1 F1 80.0(12) . . ?
F1' P1 F1 36.8(7) . . ?
F6' P1 F1 138.9(8) . . ?
F2 P1 F1 90.0(3) . . ?
F6 P1 F1 178.6(3) . . ?
F5 P1 F1 90.0(3) . . ?
F5' P1 F3' 90.3(16) . . ?
F4' P1 F3' 178.1(16) . . ?
F1' P1 F3' 87.1(10) . . ?
F6' P1 F3' 93.3(12) . . ?
F2 P1 F3' 81.0(13) . . ?
F6 P1 F3' 81.5(12) . . ?
F5 P1 F3' 98.0(14) . . ?
F1 P1 F3' 98.0(12) . . ?
F5' P1 F4 91.6(6) . . ?
F4' P1 F4 13.5(15) . . ?
F1' P1 F4 104.7(8) . . ?
F6' P1 F4 74.7(9) . . ?
F2 P1 F4 90.4(3) . . ?
F6 P1 F4 90.3(3) . . ?
F5 P1 F4 90.6(4) . . ?
F1 P1 F4 90.4(3) . . ?
F3' P1 F4 167.9(11) . . ?
F5' P1 F3 89.3(7) . . ?
F4' P1 F3 166.4(13) . . ?
F1' P1 F3 75.1(8) . . ?
F6' P1 F3 105.5(8) . . ?
F2 P1 F3 89.1(3) . . ?
F6 P1 F3 90.3(3) . . ?
F5 P1 F3 89.9(3) . . ?
F1 P1 F3 89.0(3) . . ?
F3' P1 F3 12.1(12) . . ?
F4 P1 F3 179.2(4) . . ?
F5' P1 F2' 177.6(11) . . ?
F4' P1 F2' 88.7(11) . . ?
F1' P1 F2' 85.6(8) . . ?
F6' P1 F2' 90.1(8) . . ?
F2 P1 F2' 39.3(6) . . ?
F6 P1 F2' 130.5(7) . . ?
F5 P1 F2' 140.7(7) . . ?
F1 P1 F2' 50.7(6) . . ?
F3' P1 F2' 90.1(15) . . ?
F4 P1 F2' 88.5(6) . . ?
F3 P1 F2' 90.7(6) . . ?
F10' P2 F8 134.9(8) . . ?
F10' P2 F8' 94.6(8) . . ?
F8 P2 F8' 43.8(5) . . ?
F10' P2 F7' 94.5(8) . . ?
F8 P2 F7' 99.7(6) . . ?
F8' P2 F7' 88.6(6) . . ?
F10' P2 F12 120.0(6) . . ?
F8 P2 F12 94.3(5) . . ?
F8' P2 F12 137.3(6) . . ?
F7' P2 F12 110.8(7) . . ?
F10' P2 F11 41.8(7) . . ?
F8 P2 F11 176.7(5) . . ?
F8' P2 F11 133.3(7) . . ?
F7' P2 F11 81.2(6) . . ?
F12 P2 F11 88.3(4) . . ?
F10' P2 F12' 94.2(7) . . ?
F8 P2 F12' 74.4(5) . . ?
F8' P2 F12' 91.3(5) . . ?
F7' P2 F12' 171.3(7) . . ?
F12 P2 F12' 63.9(5) . . ?
F11 P2 F12' 105.1(5) . . ?
F10' P2 F9 115.7(8) . . ?
F8 P2 F9 89.9(4) . . ?
F8' P2 F9 96.0(4) . . ?
F7' P2 F9 23.2(8) . . ?
F12 P2 F9 90.9(4) . . ?
F11 P2 F9 92.0(4) . . ?
F12' P2 F9 148.5(6) . . ?
F10' P2 F11' 91.7(7) . . ?
F8 P2 F11' 130.6(7) . . ?
F8' P2 F11' 173.7(7) . . ?
F7' P2 F11' 89.8(6) . . ?
F12 P2 F11' 38.4(5) . . ?
F11 P2 F11' 52.4(5) . . ?
F12' P2 F11' 89.3(5) . . ?
F9 P2 F11' 80.2(4) . . ?
F10' P2 F10 62.3(7) . . ?
F8 P2 F10 92.0(4) . . ?
F8' P2 F10 84.9(5) . . ?
F7' P2 F10 155.3(7) . . ?
F12 P2 F10 89.7(4) . . ?
F11 P2 F10 86.0(4) . . ?
F12' P2 F10 33.2(4) . . ?
F9 P2 F10 177.9(4) . . ?
F11' P2 F10 99.0(4) . . ?
F10' P2 F7 57.3(6) . . ?
F8 P2 F7 89.9(4) . . ?
F8' P2 F7 47.2(5) . . ?
F7' P2 F7 66.6(7) . . ?
F12 P2 F7 175.4(5) . . ?
F11 P2 F7 87.5(4) . . ?
F12' P2 F7 119.1(5) . . ?
F9 P2 F7 87.4(4) . . ?
F11' P2 F7 137.1(6) . . ?
F10 P2 F7 91.9(4) . . ?
F10' P2 F9' 178.1(9) . . ?
F8 P2 F9' 46.5(5) . . ?
F8' P2 F9' 86.2(6) . . ?
F7' P2 F9' 83.8(7) . . ?
F12 P2 F9' 60.1(4) . . ?
F11 P2 F9' 136.8(6) . . ?
F12' P2 F9' 87.5(6) . . ?
F9 P2 F9' 62.5(6) . . ?
F11' P2 F9' 87.5(6) . . ?
F10 P2 F9' 119.5(6) . . ?
F7 P2 F9' 122.5(4) . . ?
C4S N2S Cu1 169.5(4) . . ?
N3S C6S C5S 179.1(4) . . ?
N2S C4S C3S 178.0(5) . . ?
N1S C2S C1S 177.6(7) . . ?

loop_
_geom_bond_atom_site_label_1
_geom_bond_atom_site_label_2
_geom_bond_distance
_geom_bond_site_symmetry_2
_geom_bond_publ_flag
Cu1 N44 2.038(3) . y
Cu1 N74 2.039(3) . y
Cu1 N4 2.066(3) . y
Cu1 N7 2.085(3) . y
Cu1 N1 2.337(2) . y
Cu1 N2S 2.710(4) . y
N1 C2 1.469(4) . ?
N1 C9 1.479(4) . ?
N1 C11 1.479(4) . ?
C2 C3 1.528(4) . ?
C3 N4 1.502(4) . ?
N4 C41 1.487(5) . ?
N4 C5 1.503(4) . ?
C5 C6 1.506(5) . ?
C6 N7 1.492(4) . ?
N7 C8 1.490(4) . ?
N7 C71 1.497(4) . ?
C8 C9 1.521(4) . ?
C41 C42 1.511(6) . ?
C42 C43 1.505(6) . ?
C43 N44 1.489(4) . ?
C71 C72 1.519(5) . ?
C72 C73 1.500(5) . ?
C73 N74 1.495(4) . ?
C11 C11 1.534(5) 2 ?
P1 F5' 1.529(10) . ?
P1 F4' 1.559(16) . ?
P1 F1' 1.566(11) . ?
P1 F6' 1.567(11) . ?
P1 F2 1.571(3) . ?
P1 F6 1.583(3) . ?
P1 F5 1.584(4) . ?
P1 F1 1.585(3) . ?
P1 F3' 1.600(15) . ?
P1 F4 1.595(5) . ?
P1 F3 1.601(5) . ?
P1 F2' 1.616(9) . ?
P2 F10' 1.479(8) . ?
P2 F8 1.535(5) . ?
P2 F8' 1.550(7) . ?
P2 F7' 1.555(9) . ?
P2 F12 1.563(6) . ?
P2 F11 1.565(5) . ?
P2 F12' 1.567(7) . ?
P2 F9 1.568(5) . ?
P2 F11' 1.570(7) . ?
P2 F10 1.577(5) . ?
P2 F7 1.578(5) . ?
P2 F9' 1.620(7) . ?
N2S C4S 1.133(5) . ?
N3S C6S 1.136(5) . ?
C6S C5S 1.446(5) . ?
C4S C3S 1.443(6) . ?
C2S N1S 1.139(8) . ?
C2S C1S 1.420(9) . ?

loop_
_geom_torsion_atom_site_label_1
_geom_torsion_atom_site_label_2
_geom_torsion_atom_site_label_3
_geom_torsion_atom_site_label_4
_geom_torsion
_geom_torsion_site_symmetry_1
_geom_torsion_site_symmetry_2
_geom_torsion_site_symmetry_3
_geom_torsion_site_symmetry_4
_geom_torsion_publ_flag
N44 Cu1 N1 C2 63.66(19) . . . . ?
N74 Cu1 N1 C2 156.92(18) . . . . ?
N4 Cu1 N1 C2 -28.88(19) . . . . ?
N7 Cu1 N1 C2 -115.10(19) . . . . ?
N2S Cu1 N1 C2 -46.7(6) . . . . ?
N44 Cu1 N1 C9 -178.27(19) . . . . ?
N74 Cu1 N1 C9 -85.0(2) . . . . ?
N4 Cu1 N1 C9 89.2(2) . . . . ?
N7 Cu1 N1 C9 2.98(19) . . . . ?
N2S Cu1 N1 C9 71.3(6) . . . . ?
N44 Cu1 N1 C11 -55.0(2) . . . . ?
N74 Cu1 N1 C11 38.3(2) . . . . ?
N4 Cu1 N1 C11 -147.5(2) . . . . ?
N7 Cu1 N1 C11 126.2(2) . . . . ?
N2S Cu1 N1 C11 -165.4(5) . . . . ?
C9 N1 C2 C3 -65.5(3) . . . . ?
C11 N1 C2 C3 165.4(3) . . . . ?
Cu1 N1 C2 C3 47.0(3) . . . . ?
N1 C2 C3 N4 -49.6(4) . . . . ?
C2 C3 N4 C41 -110.0(3) . . . . ?
C2 C3 N4 C5 131.4(3) . . . . ?
C2 C3 N4 Cu1 19.6(4) . . . . ?
N44 Cu1 N4 C41 32.1(2) . . . . ?
N74 Cu1 N4 C41 -101.9(9) . . . . ?
N7 Cu1 N4 C41 -147.1(2) . . . . ?
N1 Cu1 N4 C41 131.9(2) . . . . ?
N2S Cu1 N4 C41 -51.3(2) . . . . ?
N44 Cu1 N4 C3 -94.2(2) . . . . ?
N74 Cu1 N4 C3 131.8(8) . . . . ?
N7 Cu1 N4 C3 86.6(2) . . . . ?
N1 Cu1 N4 C3 5.5(2) . . . . ?
N2S Cu1 N4 C3 -177.6(2) . . . . ?
N44 Cu1 N4 C5 148.9(2) . . . . ?
N74 Cu1 N4 C5 14.9(10) . . . . ?
N7 Cu1 N4 C5 -30.3(2) . . . . ?
N1 Cu1 N4 C5 -111.3(2) . . . . ?
N2S Cu1 N4 C5 65.5(2) . . . . ?
C41 N4 C5 C6 173.0(3) . . . . ?
C3 N4 C5 C6 -66.7(3) . . . . ?
Cu1 N4 C5 C6 50.1(3) . . . . ?
N4 C5 C6 N7 -47.9(4) . . . . ?
C5 C6 N7 C8 136.2(3) . . . . ?
C5 C6 N7 C71 -102.9(3) . . . . ?
C5 C6 N7 Cu1 19.2(3) . . . . ?
N44 Cu1 N7 C8 -145(4) . . . . ?
N74 Cu1 N7 C8 73.3(2) . . . . ?
N4 Cu1 N7 C8 -111.7(2) . . . . ?
N1 Cu1 N7 C8 -27.8(2) . . . . ?
N2S Cu1 N7 C8 161.8(2) . . . . ?
N44 Cu1 N7 C6 -27(4) . . . . ?
N74 Cu1 N7 C6 -168.1(2) . . . . ?
N4 Cu1 N7 C6 6.9(2) . . . . ?
N1 Cu1 N7 C6 90.8(2) . . . . ?
N2S Cu1 N7 C6 -79.5(2) . . . . ?
N44 Cu1 N7 C71 93(4) . . . . ?
N74 Cu1 N7 C71 -49.0(2) . . . . ?
N4 Cu1 N7 C71 126.0(2) . . . . ?
N1 Cu1 N7 C71 -150.1(2) . . . . ?
N2S Cu1 N7 C71 39.6(2) . . . . ?
C6 N7 C8 C9 -66.8(3) . . . . ?
C71 N7 C8 C9 174.1(3) . . . . ?
Cu1 N7 C8 C9 50.9(3) . . . . ?
C2 N1 C9 C8 130.5(3) . . . . ?
C11 N1 C9 C8 -100.4(3) . . . . ?
Cu1 N1 C9 C8 22.6(3) . . . . ?
N7 C8 C9 N1 -49.9(4) . . . . ?
C3 N4 C41 C42 70.3(4) . . . . ?
C5 N4 C41 C42 -169.6(3) . . . . ?
Cu1 N4 C41 C42 -55.8(4) . . . . ?
N4 C41 C42 C43 73.5(4) . . . . ?
C41 C42 C43 N44 -68.3(4) . . . . ?
C42 C43 N44 Cu1 50.7(4) . . . . ?
N74 Cu1 N44 C43 143.9(3) . . . . ?
N4 Cu1 N44 C43 -31.1(3) . . . . ?
N7 Cu1 N44 C43 2(4) . . . . ?
N1 Cu1 N44 C43 -114.8(3) . . . . ?
N2S Cu1 N44 C43 55.5(3) . . . . ?
C8 N7 C71 C72 -60.9(4) . . . . ?
C6 N7 C71 C72 178.8(3) . . . . ?
Cu1 N7 C71 C72 59.3(3) . . . . ?
N7 C71 C72 C73 -62.4(4) . . . . ?
C71 C72 C73 N74 62.4(4) . . . . ?
C72 C73 N74 Cu1 -64.7(3) . . . . ?
N44 Cu1 N74 C73 -125.6(2) . . . . ?
N4 Cu1 N74 C73 8.5(10) . . . . ?
N7 Cu1 N74 C73 53.6(2) . . . . ?
N1 Cu1 N74 C73 133.9(2) . . . . ?
N2S Cu1 N74 C73 -42.0(2) . . . . ?
C2 N1 C11 C11 56.2(4) . . . 2 ?
C9 N1 C11 C11 -73.6(4) . . . 2 ?
Cu1 N1 C11 C11 166.6(3) . . . 2 ?
N44 Cu1 N2S C4S -120.5(18) . . . . ?
N74 Cu1 N2S C4S 148.1(18) . . . . ?
N4 Cu1 N2S C4S -26.4(18) . . . . ?
N7 Cu1 N2S C4S 58.4(18) . . . . ?
N1 Cu1 N2S C4S -9(2) . . . . ?
Cu1 N2S C4S C3S -7(14) . . . . ?
